data_4071162
loop_
_publ_author_name
'Huynh, Han Vinh'
'Wong, Ling Rong'
'Ng, Pearly Shuyi'

_publ_section_title
;
 Anagostic Interactions and Catalytic Activities of Sterically Bulky
 Benzannulated N-Heterocyclic Carbene Complexes of Nickel(II)
;
_journal_issue 10
_journal_name_full Organometallics
_journal_page_first 2231
_journal_paper_doi 10.1021/om800004j
_journal_volume 27
_journal_year 2008
_chemical_formula_sum 'C42 H36 Br2 N4 Ni'
_chemical_formula_weight 815.28
_chemical_name_systematic
; 
 ? 
;
_space_group_IT_number 14
_symmetry_cell_setting monoclinic
_symmetry_space_group_name_Hall '-P 2ybc'
_symmetry_space_group_name_H-M 'P 1 21/c 1'
_atom_sites_solution_hydrogens geom
_atom_sites_solution_primary direct
_atom_sites_solution_secondary difmap
_audit_creation_method SHELXL-97
_cell_angle_alpha 90.00
_cell_angle_beta 91.495(2)
_cell_angle_gamma 90.00
_cell_formula_units_Z 2
_cell_length_a 5.8346(4)
_cell_length_b 18.1330(11)
_cell_length_c 16.3959(10)
_cell_measurement_reflns_used 3499
_cell_measurement_temperature 223(2)
_cell_measurement_theta_max 26.81
_cell_measurement_theta_min 2.49
_cell_volume 1734.08(19)
_computing_cell_refinement 'Bruker SMART'
_computing_data_collection 'Bruker SMART'
_computing_data_reduction 'Bruker SAINT'
_computing_molecular_graphics 'Bruker SHELXTL'
_computing_publication_material 'Bruker SHELXTL'
_computing_structure_refinement 'SHELXL-97 (Sheldrick, 1997)'
_computing_structure_solution 'SHELXS-97 (Sheldrick, 1990)'
_diffrn_ambient_temperature 223(2)
_diffrn_measured_fraction_theta_full 0.998
_diffrn_measured_fraction_theta_max 0.998
_diffrn_measurement_device_type 'CCD area detector'
_diffrn_measurement_method 'phi and omega scans'
_diffrn_radiation_monochromator graphite
_diffrn_radiation_source 'fine-focus sealed tube'
_diffrn_radiation_type MoK\a
_diffrn_radiation_wavelength 0.71073
_diffrn_reflns_av_R_equivalents 0.0326
_diffrn_reflns_av_sigmaI/netI 0.0390
_diffrn_reflns_limit_h_max 7
_diffrn_reflns_limit_h_min -7
_diffrn_reflns_limit_k_max 22
_diffrn_reflns_limit_k_min -23
_diffrn_reflns_limit_l_max 19
_diffrn_reflns_limit_l_min -21
_diffrn_reflns_number 12006
_diffrn_reflns_theta_full 27.50
_diffrn_reflns_theta_max 27.50
_diffrn_reflns_theta_min 1.67
_exptl_absorpt_coefficient_mu 2.901
_exptl_absorpt_correction_T_max 0.7222
_exptl_absorpt_correction_T_min 0.2934
_exptl_absorpt_correction_type 'Sadabs, (Sheldiick 2001'
_exptl_crystal_colour ORANGE
_exptl_crystal_density_diffrn 1.561
_exptl_crystal_density_meas 0
_exptl_crystal_density_method 'not measured'
_exptl_crystal_description 'LONG ROD'
_exptl_crystal_F_000 828
_exptl_crystal_size_max 0.56
_exptl_crystal_size_mid 0.14
_exptl_crystal_size_min 0.12
_refine_diff_density_max 1.521
_refine_diff_density_min -0.282
_refine_diff_density_rms 0.109
_refine_ls_extinction_method none
_refine_ls_goodness_of_fit_ref 1.045
_refine_ls_hydrogen_treatment mixed
_refine_ls_matrix_type full
_refine_ls_number_parameters 223
_refine_ls_number_reflns 3987
_refine_ls_number_restraints 0
_refine_ls_restrained_S_all 1.045
_refine_ls_R_factor_all 0.0511
_refine_ls_R_factor_gt 0.0408
_refine_ls_shift/su_max 0.001
_refine_ls_shift/su_mean 0.000
_refine_ls_structure_factor_coef Fsqd
_refine_ls_weighting_details 'calc w=1/[\s^2^(Fo^2^)+(0.0708P)^2^+0.0000P] where P=(Fo^2^+2Fc^2^)/3'
_refine_ls_weighting_scheme calc
_refine_ls_wR_factor_gt 0.1054
_refine_ls_wR_factor_ref 0.1108
_reflns_number_gt 3293
_reflns_number_total 3987
_reflns_threshold_expression >2sigma(I)
_cod_data_source_file om800004j-file003.cif
_cod_data_source_block Complex7
_cod_depositor_comments
;
The following automatic conversions were performed:

'_symmetry_cell_setting' value 'Monoclinic' changed to 'monoclinic'
according to /home/saulius/struct/CIF-dictionaries/cif_core.dic
dictionary named 'cif_core.dic' version 2.4.1 from 2010-06-29.

Automatic conversion script
Id: cif_fix_values 1715 2011-07-08 13:25:40Z adriana 
;
_cod_original_sg_symbol_H-M P2(1)/c
_cod_database_code 4071162

loop_
_symmetry_equiv_pos_as_xyz
'x, y, z'
'-x, y+1/2, -z+1/2'
'-x, -y, -z'
'x, -y-1/2, z-1/2'

loop_
_atom_site_label
_atom_site_type_symbol
_atom_site_fract_x
_atom_site_fract_y
_atom_site_fract_z
_atom_site_U_iso_or_equiv
_atom_site_adp_type
_atom_site_occupancy
_atom_site_symmetry_multiplicity
_atom_site_calc_flag
_atom_site_refinement_flags
Ni1 Ni 0.5000 0.5000 0.5000 0.02209(13) Uani 1 2 d S
Br1 Br 0.67937(5) 0.572216(15) 0.405378(16) 0.03202(12) Uani 1 1 d .
N1 N 0.6720(4) 0.59189(12) 0.63308(13) 0.0243(5) Uani 1 1 d .
N2 N 0.3784(4) 0.64298(11) 0.57339(13) 0.0234(4) Uani 1 1 d .
C1 C 0.5108(5) 0.58125(14) 0.57390(15) 0.0230(5) Uani 1 1 d .
C2 C 0.6496(5) 0.66139(14) 0.66894(15) 0.0254(6) Uani 1 1 d .
C3 C 0.7802(5) 0.69744(16) 0.72782(17) 0.0331(6) Uani 1 1 d .
H3 H 0.9115 0.6755 0.7518 0.040 Uiso 1 1 calc R
C4 C 0.7095(6) 0.76720(17) 0.75012(18) 0.0408(7) Uani 1 1 d .
H4 H 0.7950 0.7936 0.7898 0.049 Uiso 1 1 calc R
C5 C 0.5133(6) 0.79903(16) 0.71467(19) 0.0413(8) Uani 1 1 d .
H5 H 0.4679 0.8462 0.7317 0.050 Uiso 1 1 calc R
C6 C 0.3834(5) 0.76287(15) 0.65486(17) 0.0333(6) Uani 1 1 d .
H6 H 0.2511 0.7844 0.6312 0.040 Uiso 1 1 calc R
C7 C 0.4577(4) 0.69346(14) 0.63166(15) 0.0245(5) Uani 1 1 d .
C8 C 0.8388(5) 0.53688(15) 0.65993(16) 0.0279(6) Uani 1 1 d .
H8A H 0.9923 0.5587 0.6585 0.033 Uiso 1 1 calc R
H8B H 0.8341 0.4957 0.6213 0.033 Uiso 1 1 calc R
C9 C 0.8009(5) 0.50721(13) 0.74472(16) 0.0260(6) Uani 1 1 d .
C10 C 0.9702(5) 0.46401(15) 0.78177(18) 0.0315(6) Uani 1 1 d .
H10 H 1.1044 0.4535 0.7535 0.038 Uiso 1 1 calc R
C11 C 0.9452(6) 0.43629(16) 0.85893(19) 0.0365(7) Uani 1 1 d .
H11 H 1.0624 0.4074 0.8831 0.044 Uiso 1 1 calc R
C12 C 0.7476(6) 0.45075(18) 0.90130(18) 0.0382(7) Uani 1 1 d .
H12 H 0.7299 0.4318 0.9541 0.046 Uiso 1 1 calc R
C13 C 0.5778(5) 0.49316(16) 0.86521(19) 0.0354(7) Uani 1 1 d .
H13 H 0.4439 0.5035 0.8937 0.042 Uiso 1 1 calc R
C14 C 0.6027(5) 0.52067(15) 0.78723(17) 0.0308(6) Uani 1 1 d .
H14 H 0.4841 0.5488 0.7628 0.037 Uiso 1 1 calc R
C15 C 0.1711(5) 0.65027(15) 0.52125(18) 0.0304(6) Uani 1 1 d .
H15A H 0.0364 0.6422 0.5546 0.036 Uiso 1 1 calc R
H15B H 0.1722 0.6116 0.4795 0.036 Uiso 1 1 calc R
C16 C 0.1480(4) 0.72454(14) 0.47945(16) 0.0260(6) Uani 1 1 d .
C17 C -0.0482(5) 0.76604(17) 0.48958(18) 0.0342(6) Uani 1 1 d .
H17 H -0.1648 0.7484 0.5230 0.041 Uiso 1 1 calc R
C18 C -0.0736(6) 0.83377(17) 0.4505(2) 0.0398(7) Uani 1 1 d .
H18 H -0.2069 0.8619 0.4576 0.048 Uiso 1 1 calc R
C19 C 0.0962(6) 0.85947(16) 0.40164(19) 0.0411(8) Uani 1 1 d .
H19 H 0.0801 0.9054 0.3756 0.049 Uiso 1 1 calc R
C20 C 0.2896(6) 0.81796(18) 0.39077(19) 0.0424(8) Uani 1 1 d .
H20 H 0.4050 0.8356 0.3569 0.051 Uiso 1 1 calc R
C21 C 0.3167(5) 0.75053(17) 0.42906(17) 0.0340(6) Uani 1 1 d .
H21 H 0.4494 0.7224 0.4209 0.041 Uiso 1 1 calc R

loop_
_atom_site_aniso_label
_atom_site_aniso_U_11
_atom_site_aniso_U_22
_atom_site_aniso_U_33
_atom_site_aniso_U_23
_atom_site_aniso_U_13
_atom_site_aniso_U_12
Ni1 0.0300(3) 0.0156(2) 0.0204(2) -0.00017(17) -0.00366(18) 0.00285(18)
Br1 0.04097(19) 0.02540(17) 0.02986(18) 0.00243(10) 0.00440(12) -0.00042(11)
N1 0.0305(12) 0.0191(10) 0.0230(11) 0.0021(8) -0.0048(9) 0.0047(9)
N2 0.0279(11) 0.0165(10) 0.0254(11) 0.0014(8) -0.0041(8) 0.0024(9)
C1 0.0274(13) 0.0202(12) 0.0212(12) 0.0043(10) -0.0025(10) 0.0023(10)
C2 0.0339(14) 0.0199(12) 0.0223(13) 0.0016(10) -0.0007(11) 0.0032(11)
C3 0.0409(16) 0.0301(15) 0.0279(14) 0.0008(11) -0.0085(12) -0.0004(13)
C4 0.062(2) 0.0299(15) 0.0296(15) -0.0064(12) -0.0123(14) -0.0059(15)
C5 0.064(2) 0.0209(14) 0.0388(17) -0.0064(12) -0.0018(15) 0.0045(14)
C6 0.0421(16) 0.0241(13) 0.0334(15) -0.0014(12) -0.0033(12) 0.0095(13)
C7 0.0316(14) 0.0193(12) 0.0224(13) 0.0007(10) 0.0004(10) -0.0017(11)
C8 0.0306(14) 0.0277(14) 0.0250(13) 0.0001(11) -0.0061(11) 0.0100(11)
C9 0.0354(15) 0.0163(12) 0.0259(13) -0.0016(10) -0.0079(11) -0.0004(11)
C10 0.0347(15) 0.0254(14) 0.0339(15) 0.0003(11) -0.0063(12) 0.0029(12)
C11 0.0416(17) 0.0302(15) 0.0371(16) 0.0102(12) -0.0114(13) 0.0009(13)
C12 0.0545(19) 0.0301(15) 0.0298(16) 0.0063(12) -0.0037(13) -0.0038(14)
C13 0.0399(16) 0.0314(15) 0.0349(16) 0.0022(12) 0.0027(13) -0.0006(13)
C14 0.0362(15) 0.0256(14) 0.0304(14) 0.0029(11) -0.0053(12) 0.0030(12)
C15 0.0294(14) 0.0229(14) 0.0385(15) 0.0065(11) -0.0070(11) 0.0020(11)
C16 0.0293(13) 0.0199(13) 0.0284(13) 0.0007(10) -0.0079(11) 0.0008(11)
C17 0.0301(14) 0.0333(16) 0.0387(16) 0.0016(12) -0.0063(12) 0.0035(12)
C18 0.0406(17) 0.0291(15) 0.0487(19) -0.0049(14) -0.0173(14) 0.0114(14)
C19 0.063(2) 0.0187(14) 0.0402(17) 0.0058(12) -0.0263(15) -0.0014(14)
C20 0.0503(19) 0.0393(18) 0.0376(17) 0.0103(14) -0.0013(14) -0.0088(16)
C21 0.0345(15) 0.0320(15) 0.0356(16) 0.0035(12) -0.0012(12) 0.0033(13)

loop_
_atom_type_symbol
_atom_type_description
_atom_type_scat_dispersion_real
_atom_type_scat_dispersion_imag
_atom_type_scat_source
C C 0.0033 0.0016 'International Tables Vol C Tables 4.2.6.8 and 6.1.1.4'
H H 0.0000 0.0000 'International Tables Vol C Tables 4.2.6.8 and 6.1.1.4'
N N 0.0061 0.0033 'International Tables Vol C Tables 4.2.6.8 and 6.1.1.4'
Ni Ni 0.3393 1.1124 'International Tables Vol C Tables 4.2.6.8 and 6.1.1.4'
Br Br -0.2901 2.4595 'International Tables Vol C Tables 4.2.6.8 and 6.1.1.4'

loop_
_geom_angle_atom_site_label_1
_geom_angle_atom_site_label_2
_geom_angle_atom_site_label_3
_geom_angle
_geom_angle_site_symmetry_1
_geom_angle_site_symmetry_3
C1 Ni1 C1 180.000(1) 3_666 .
C1 Ni1 Br1 88.89(8) 3_666 3_666
C1 Ni1 Br1 91.11(8) . 3_666
C1 Ni1 Br1 91.11(8) 3_666 .
C1 Ni1 Br1 88.89(8) . .
Br1 Ni1 Br1 180.000(11) 3_666 .
C1 N1 C2 111.1(2) . .
C1 N1 C8 124.7(2) . .
C2 N1 C8 124.1(2) . .
C1 N2 C7 111.0(2) . .
C1 N2 C15 122.5(2) . .
C7 N2 C15 126.4(2) . .
N1 C1 N2 105.8(2) . .
N1 C1 Ni1 125.37(19) . .
N2 C1 Ni1 128.49(19) . .
C3 C2 C7 122.3(2) . .
C3 C2 N1 131.7(3) . .
C7 C2 N1 106.0(2) . .
C2 C3 C4 117.1(3) . .
C3 C4 C5 121.0(3) . .
C6 C5 C4 121.7(3) . .
C7 C6 C5 117.0(3) . .
C6 C7 C2 120.9(2) . .
C6 C7 N2 133.1(2) . .
C2 C7 N2 106.0(2) . .
N1 C8 C9 114.2(2) . .
C14 C9 C10 118.2(3) . .
C14 C9 C8 122.9(2) . .
C10 C9 C8 118.9(2) . .
C11 C10 C9 121.2(3) . .
C10 C11 C12 120.1(3) . .
C13 C12 C11 119.3(3) . .
C12 C13 C14 120.5(3) . .
C13 C14 C9 120.7(3) . .
N2 C15 C16 113.9(2) . .
C17 C16 C21 119.3(3) . .
C17 C16 C15 119.6(3) . .
C21 C16 C15 121.1(2) . .
C16 C17 C18 120.2(3) . .
C19 C18 C17 119.9(3) . .
C20 C19 C18 119.9(3) . .
C19 C20 C21 120.7(3) . .
C20 C21 C16 119.9(3) . .

loop_
_geom_bond_atom_site_label_1
_geom_bond_atom_site_label_2
_geom_bond_distance
_geom_bond_site_symmetry_2
Ni1 C1 1.908(3) 3_666
Ni1 C1 1.908(3) .
Ni1 Br1 2.3025(3) 3_666
Ni1 Br1 2.3025(3) .
N1 C1 1.347(3) .
N1 C2 1.398(3) .
N1 C8 1.454(3) .
N2 C1 1.360(3) .
N2 C7 1.393(3) .
N2 C15 1.469(3) .
C2 C3 1.379(4) .
C2 C7 1.389(4) .
C3 C4 1.383(4) .
C4 C5 1.395(5) .
C5 C6 1.388(4) .
C6 C7 1.388(4) .
C8 C9 1.512(4) .
C9 C14 1.387(4) .
C9 C10 1.388(4) .
C10 C11 1.372(4) .
C11 C12 1.386(5) .
C12 C13 1.376(4) .
C13 C14 1.384(4) .
C15 C16 1.516(3) .
C16 C17 1.383(4) .
C16 C21 1.384(4) .
C17 C18 1.391(4) .
C18 C19 1.372(5) .
C19 C20 1.372(5) .
C20 C21 1.382(4) .
